data_7028656
loop_
_publ_author_name
'Aspinall, Helen C.'
'Bacsa, John'
'Beckingham, Oliver D.'
'Eden, Edward G. B.'
'Greeves, Nicholas'
'Hobbs, Matthew D.'
'Potjewyd, Frances'
'Schmidtmann, Marc'
'Thomas, Christopher D.'

_publ_section_title
;
 Adding the right (or left) twist to tris-chelate complexes--coordination
 chemistry of chiral oxazolylphenolates with M3+ ions (M = Al or
 lanthanide).
;
_journal_issue 3
_journal_name_full 'Dalton transactions (Cambridge, England : 2003)'
_journal_page_first 1434
_journal_page_last 1442
_journal_paper_doi 10.1039/c3dt52366g
_journal_volume 43
_journal_year 2014
_chemical_formula_sum 'C48 H48 Al N3 O6'
_chemical_formula_weight 789.87
_chemical_name_systematic
; 
 ? 
;
_space_group_IT_number 4
_symmetry_cell_setting monoclinic
_symmetry_space_group_name_Hall 'P 2yb'
_symmetry_space_group_name_H-M 'P 1 21 1'
_atom_sites_solution_hydrogens geom
_atom_sites_solution_primary direct
_atom_sites_solution_secondary difmap
_audit_creation_method SHELXL-97
_cell_angle_alpha 90.00
_cell_angle_beta 95.130(4)
_cell_angle_gamma 90.00
_cell_formula_units_Z 2
_cell_length_a 13.640(2)
_cell_length_b 10.6561(15)
_cell_length_c 14.196(2)
_cell_measurement_temperature 90(2)
_cell_volume 2055.1(5)
_computing_structure_refinement 'SHELXL-97 (Sheldrick, 2008)'
_computing_structure_solution 'SHELXS-97 (Sheldrick, 2008)'
_diffrn_ambient_temperature 90(2)
_diffrn_measured_fraction_theta_full 1.000
_diffrn_measured_fraction_theta_max 1.000
_diffrn_radiation_monochromator graphite
_diffrn_radiation_source 'fine-focus sealed tube'
_diffrn_radiation_type MoK\a
_diffrn_radiation_wavelength 0.71073
_diffrn_reflns_av_R_equivalents 0.0723
_diffrn_reflns_av_sigmaI/netI 0.0824
_diffrn_reflns_limit_h_max 18
_diffrn_reflns_limit_h_min -19
_diffrn_reflns_limit_k_max 14
_diffrn_reflns_limit_k_min -12
_diffrn_reflns_limit_l_max 19
_diffrn_reflns_limit_l_min -19
_diffrn_reflns_number 34892
_diffrn_reflns_theta_full 30.00
_diffrn_reflns_theta_max 30.00
_diffrn_reflns_theta_min 1.98
_exptl_absorpt_coefficient_mu 0.104
_exptl_absorpt_correction_T_max 0.9974
_exptl_absorpt_correction_T_min 0.9826
_exptl_crystal_colour colourless
_exptl_crystal_density_diffrn 1.276
_exptl_crystal_density_method 'not measured'
_exptl_crystal_description prism
_exptl_crystal_F_000 836
_exptl_crystal_size_max 0.17
_exptl_crystal_size_mid 0.12
_exptl_crystal_size_min 0.03
_refine_diff_density_max 0.686
_refine_diff_density_min -0.523
_refine_diff_density_rms 0.074
_refine_ls_abs_structure_details 'Flack H D (1983), Acta Cryst. A39, 876-881'
_refine_ls_abs_structure_Flack 0.0(2)
_refine_ls_extinction_method none
_refine_ls_goodness_of_fit_ref 1.004
_refine_ls_hydrogen_treatment mixed
_refine_ls_matrix_type full
_refine_ls_number_parameters 529
_refine_ls_number_reflns 11398
_refine_ls_number_restraints 1
_refine_ls_restrained_S_all 1.004
_refine_ls_R_factor_all 0.0917
_refine_ls_R_factor_gt 0.0672
_refine_ls_shift/su_max 0.000
_refine_ls_shift/su_mean 0.000
_refine_ls_structure_factor_coef Fsqd
_refine_ls_weighting_details 'calc w=1/[\s^2^(Fo^2^)+(0.1000P)^2^+0.8000P] where P=(Fo^2^+2Fc^2^)/3'
_refine_ls_weighting_scheme calc
_refine_ls_wR_factor_gt 0.1747
_refine_ls_wR_factor_ref 0.1908
_reflns_number_gt 8435
_reflns_number_total 11398
_reflns_threshold_expression >2sigma(I)
_cod_data_source_file c3dt52366g.txt
_cod_data_source_block AliPr2Nap3
_cod_original_cell_volume 2055.0(5)
_cod_original_sg_symbol_H-M P21
_cod_database_code 7028656

loop_
_symmetry_equiv_pos_as_xyz
'x, y, z'
'-x, y+1/2, -z'

loop_
_atom_site_label
_atom_site_type_symbol
_atom_site_fract_x
_atom_site_fract_y
_atom_site_fract_z
_atom_site_U_iso_or_equiv
_atom_site_adp_type
_atom_site_occupancy
_atom_site_symmetry_multiplicity
_atom_site_calc_flag
_atom_site_refinement_flags
Al1 Al 0.29491(6) 0.25455(10) 0.28373(7) 0.0273(2) Uani 1 1 d .
O1 O 0.39295(14) 0.3131(2) 0.37126(16) 0.0287(5) Uani 1 1 d .
O2 O 0.15366(15) 0.2955(2) 0.52855(17) 0.0331(5) Uani 1 1 d .
O3 O 0.24613(14) 0.4155(2) 0.26576(17) 0.0290(5) Uani 1 1 d .
O4 O 0.05639(15) 0.2410(2) 0.07606(16) 0.0334(5) Uani 1 1 d .
O5 O 0.33718(14) 0.0923(2) 0.28626(17) 0.0306(5) Uani 1 1 d .
O6 O 0.49130(15) 0.2441(2) 0.07545(16) 0.0331(5) Uani 1 1 d .
N1 N 0.21379(17) 0.2334(3) 0.39431(19) 0.0274(5) Uani 1 1 d .
N2 N 0.17963(17) 0.2030(3) 0.1875(2) 0.0281(5) Uani 1 1 d .
N3 N 0.38005(17) 0.2818(3) 0.1781(2) 0.0293(6) Uani 1 1 d .
C1 C 0.3781(2) 0.4022(3) 0.4320(2) 0.0283(6) Uani 1 1 d .
C2 C 0.2908(2) 0.4142(3) 0.4791(2) 0.0274(6) Uani 1 1 d .
C3 C 0.2790(2) 0.5190(3) 0.5405(2) 0.0297(6) Uani 1 1 d .
C4 C 0.1913(2) 0.5466(3) 0.5851(3) 0.0339(7) Uani 1 1 d .
H4 H 0.1357 0.4931 0.5743 0.041 Uiso 1 1 calc R
C5 C 0.1860(3) 0.6484(4) 0.6429(3) 0.0361(7) Uani 1 1 d .
H5 H 0.1268 0.6636 0.6715 0.043 Uiso 1 1 calc R
C6 C 0.2652(3) 0.7311(4) 0.6611(3) 0.0369(7) Uani 1 1 d .
H6 H 0.2606 0.8006 0.7024 0.044 Uiso 1 1 calc R
C7 C 0.3505(2) 0.7088(3) 0.6174(3) 0.0339(7) Uani 1 1 d .
H7 H 0.4048 0.7643 0.6289 0.041 Uiso 1 1 calc R
C8 C 0.3581(2) 0.6072(3) 0.5572(2) 0.0299(6) Uani 1 1 d .
C9 C 0.4462(2) 0.5876(3) 0.5116(2) 0.0334(7) Uani 1 1 d .
H9 H 0.4997 0.6441 0.5238 0.040 Uiso 1 1 calc R
C10 C 0.4552(2) 0.4914(3) 0.4521(2) 0.0310(7) Uani 1 1 d .
H10 H 0.5146 0.4824 0.4224 0.037 Uiso 1 1 calc R
C11 C 0.21911(19) 0.3133(3) 0.4629(2) 0.0289(6) Uani 1 1 d .
C12 C 0.0871(2) 0.1976(3) 0.4904(3) 0.0332(7) Uani 1 1 d .
H12A H 0.0244 0.2341 0.4622 0.040 Uiso 1 1 calc R
H12B H 0.0726 0.1372 0.5403 0.040 Uiso 1 1 calc R
C13 C 0.1425(2) 0.1344(3) 0.4152(2) 0.0301(7) Uani 1 1 d .
H13 H 0.0965 0.1180 0.3577 0.036 Uiso 1 1 calc R
C14 C 0.1947(2) 0.0127(3) 0.4472(3) 0.0322(7) Uani 1 1 d .
H14 H 0.2327 -0.0165 0.3942 0.039 Uiso 1 1 calc R
C15 C 0.1189(2) -0.0893(4) 0.4641(3) 0.0393(8) Uani 1 1 d .
H15A H 0.0884 -0.0708 0.5225 0.059 Uiso 1 1 calc R
H15B H 0.1517 -0.1711 0.4699 0.059 Uiso 1 1 calc R
H15C H 0.0680 -0.0911 0.4108 0.059 Uiso 1 1 calc R
C16 C 0.2676(2) 0.0299(4) 0.5338(3) 0.0410(8) Uani 1 1 d .
H16A H 0.3152 0.0954 0.5212 0.062 Uiso 1 1 calc R
H16B H 0.3025 -0.0492 0.5481 0.062 Uiso 1 1 calc R
H16C H 0.2322 0.0547 0.5880 0.062 Uiso 1 1 calc R
C17 C 0.1553(2) 0.4549(3) 0.2565(2) 0.0279(6) Uani 1 1 d .
C18 C 0.0789(2) 0.3891(3) 0.2052(2) 0.0276(6) Uani 1 1 d .
C19 C -0.0201(2) 0.4391(3) 0.1965(2) 0.0282(6) Uani 1 1 d .
C20 C -0.1019(2) 0.3763(3) 0.1507(3) 0.0324(7) Uani 1 1 d .
H20 H -0.0935 0.2955 0.1243 0.039 Uiso 1 1 calc R
C21 C -0.1946(2) 0.4312(4) 0.1439(3) 0.0354(7) Uani 1 1 d .
H21 H -0.2484 0.3885 0.1109 0.042 Uiso 1 1 calc R
C22 C -0.2103(2) 0.5474(3) 0.1843(3) 0.0332(7) Uani 1 1 d .
H22 H -0.2741 0.5840 0.1788 0.040 Uiso 1 1 calc R
C23 C -0.1330(2) 0.6086(3) 0.2321(2) 0.0324(7) Uani 1 1 d .
H23 H -0.1438 0.6875 0.2606 0.039 Uiso 1 1 calc R
C24 C -0.0368(2) 0.5562(3) 0.2400(2) 0.0294(6) Uani 1 1 d .
C25 C 0.0422(2) 0.6210(3) 0.2900(3) 0.0315(7) Uani 1 1 d .
H25 H 0.0302 0.6995 0.3185 0.038 Uiso 1 1 calc R
C26 C 0.1351(2) 0.5729(3) 0.2981(2) 0.0312(7) Uani 1 1 d .
H26 H 0.1870 0.6184 0.3316 0.037 Uiso 1 1 calc R
C27 C 0.1064(2) 0.2753(3) 0.1585(2) 0.0298(7) Uani 1 1 d .
C28 C 0.1148(2) 0.1424(4) 0.0366(3) 0.0353(7) Uani 1 1 d .
H28A H 0.1553 0.1764 -0.0119 0.042 Uiso 1 1 calc R
H28B H 0.0722 0.0746 0.0082 0.042 Uiso 1 1 calc R
C29 C 0.1796(2) 0.0947(3) 0.1228(2) 0.0307(6) Uani 1 1 d .
H29 H 0.2479 0.0800 0.1049 0.037 Uiso 1 1 calc R
C30 C 0.1418(2) -0.0248(4) 0.1693(3) 0.0345(7) Uani 1 1 d .
H30 H 0.1766 -0.0310 0.2342 0.041 Uiso 1 1 calc R
C31 C 0.1680(3) -0.1409(4) 0.1152(3) 0.0446(9) Uani 1 1 d .
H31A H 0.1351 -0.1377 0.0510 0.067 Uiso 1 1 calc R
H31B H 0.1465 -0.2158 0.1477 0.067 Uiso 1 1 calc R
H31C H 0.2395 -0.1442 0.1120 0.067 Uiso 1 1 calc R
C32 C 0.0308(2) -0.0205(4) 0.1802(3) 0.0400(8) Uani 1 1 d .
H32A H 0.0149 0.0574 0.2122 0.060 Uiso 1 1 calc R
H32B H 0.0125 -0.0925 0.2179 0.060 Uiso 1 1 calc R
H32C H -0.0057 -0.0237 0.1176 0.060 Uiso 1 1 calc R
C33 C 0.4202(2) 0.0407(3) 0.2652(2) 0.0283(6) Uani 1 1 d .
C34 C 0.4821(2) 0.0932(3) 0.2013(2) 0.0282(6) Uani 1 1 d .
C35 C 0.5748(2) 0.0321(3) 0.1863(2) 0.0296(6) Uani 1 1 d .
C36 C 0.6468(2) 0.0823(3) 0.1309(2) 0.0322(7) Uani 1 1 d .
H36 H 0.6348 0.1607 0.1001 0.039 Uiso 1 1 calc R
C37 C 0.7344(2) 0.0199(4) 0.1207(3) 0.0346(7) Uani 1 1 d .
H37 H 0.7805 0.0550 0.0818 0.041 Uiso 1 1 calc R
C38 C 0.7557(2) -0.0932(4) 0.1665(3) 0.0359(8) Uani 1 1 d .
H38 H 0.8159 -0.1352 0.1588 0.043 Uiso 1 1 calc R
C39 C 0.6894(2) -0.1441(3) 0.2233(3) 0.0347(7) Uani 1 1 d .
H39 H 0.7042 -0.2209 0.2554 0.042 Uiso 1 1 calc R
C40 C 0.5984(2) -0.0820(3) 0.2340(2) 0.0300(6) Uani 1 1 d .
C41 C 0.5320(2) -0.1344(3) 0.2946(3) 0.0320(7) Uani 1 1 d .
H41 H 0.5477 -0.2120 0.3254 0.038 Uiso 1 1 calc R
C42 C 0.4459(2) -0.0754(3) 0.3096(2) 0.0304(7) Uani 1 1 d .
H42 H 0.4026 -0.1126 0.3504 0.036 Uiso 1 1 calc R
C43 C 0.4488(2) 0.2080(3) 0.1539(2) 0.0293(6) Uani 1 1 d .
C44 C 0.4345(2) 0.3509(3) 0.0360(2) 0.0334(7) Uani 1 1 d .
H44A H 0.3884 0.3250 -0.0183 0.040 Uiso 1 1 calc R
H44B H 0.4783 0.4175 0.0152 0.040 Uiso 1 1 calc R
C45 C 0.3791(2) 0.3955(3) 0.1183(2) 0.0301(6) Uani 1 1 d .
H45 H 0.3098 0.4167 0.0949 0.036 Uiso 1 1 calc R
C46 C 0.4260(2) 0.5068(3) 0.1745(2) 0.0302(6) Uani 1 1 d .
H46 H 0.3924 0.5144 0.2340 0.036 Uiso 1 1 calc R
C47 C 0.4077(3) 0.6273(4) 0.1196(3) 0.0427(8) Uani 1 1 d .
H47A H 0.4383 0.6218 0.0598 0.064 Uiso 1 1 calc R
H47B H 0.4364 0.6978 0.1568 0.064 Uiso 1 1 calc R
H47C H 0.3367 0.6403 0.1065 0.064 Uiso 1 1 calc R
C48 C 0.5360(2) 0.4863(4) 0.2030(3) 0.0396(8) Uani 1 1 d .
H48A H 0.5452 0.4071 0.2378 0.059 Uiso 1 1 calc R
H48B H 0.5615 0.5557 0.2433 0.059 Uiso 1 1 calc R
H48C H 0.5716 0.4829 0.1461 0.059 Uiso 1 1 calc R

loop_
_atom_site_aniso_label
_atom_site_aniso_U_11
_atom_site_aniso_U_22
_atom_site_aniso_U_33
_atom_site_aniso_U_23
_atom_site_aniso_U_13
_atom_site_aniso_U_12
Al1 0.0167(3) 0.0255(5) 0.0402(5) -0.0002(4) 0.0052(3) 0.0023(3)
O1 0.0167(8) 0.0269(12) 0.0428(12) -0.0016(10) 0.0050(8) 0.0014(8)
O2 0.0217(9) 0.0328(13) 0.0466(14) -0.0043(10) 0.0121(9) -0.0043(9)
O3 0.0153(8) 0.0272(12) 0.0450(13) -0.0017(10) 0.0055(8) 0.0023(8)
O4 0.0260(9) 0.0354(13) 0.0388(12) -0.0052(11) 0.0020(8) 0.0068(9)
O5 0.0180(8) 0.0279(12) 0.0468(13) 0.0010(10) 0.0073(8) 0.0034(8)
O6 0.0270(9) 0.0332(13) 0.0402(12) 0.0054(11) 0.0088(9) 0.0075(9)
N1 0.0192(10) 0.0238(13) 0.0396(14) 0.0012(11) 0.0053(9) 0.0013(9)
N2 0.0195(10) 0.0249(13) 0.0404(14) -0.0013(11) 0.0049(9) 0.0027(9)
N3 0.0191(10) 0.0300(15) 0.0392(14) 0.0012(11) 0.0042(9) 0.0033(9)
C1 0.0199(12) 0.0271(16) 0.0380(16) 0.0014(13) 0.0036(11) 0.0002(11)
C2 0.0212(12) 0.0237(15) 0.0378(16) -0.0007(13) 0.0048(11) 0.0007(11)
C3 0.0250(12) 0.0266(16) 0.0379(17) 0.0031(13) 0.0052(11) 0.0006(11)
C4 0.0242(13) 0.0335(18) 0.0448(19) -0.0001(15) 0.0075(12) 0.0017(12)
C5 0.0331(15) 0.0342(19) 0.0422(19) 0.0005(15) 0.0098(13) 0.0050(13)
C6 0.0397(16) 0.0308(19) 0.0405(18) -0.0020(15) 0.0054(14) 0.0044(14)
C7 0.0317(14) 0.0249(16) 0.0445(19) 0.0026(14) -0.0002(13) -0.0032(12)
C8 0.0274(13) 0.0238(16) 0.0385(17) 0.0016(13) 0.0028(12) 0.0010(11)
C9 0.0207(12) 0.0322(18) 0.0472(19) 0.0016(15) 0.0021(12) -0.0034(12)
C10 0.0194(12) 0.0309(17) 0.0430(18) -0.0006(14) 0.0045(11) -0.0003(11)
C11 0.0184(11) 0.0276(16) 0.0415(17) 0.0031(13) 0.0080(11) 0.0001(11)
C12 0.0219(12) 0.0270(17) 0.052(2) -0.0042(15) 0.0108(13) -0.0035(12)
C13 0.0187(11) 0.0292(17) 0.0428(18) 0.0006(14) 0.0048(11) -0.0005(11)
C14 0.0218(12) 0.0275(17) 0.0481(19) 0.0023(14) 0.0079(12) 0.0000(11)
C15 0.0318(15) 0.0307(18) 0.056(2) 0.0002(16) 0.0067(15) -0.0066(13)
C16 0.0280(14) 0.036(2) 0.058(2) 0.0075(17) -0.0001(14) -0.0034(14)
C17 0.0184(11) 0.0251(16) 0.0408(17) 0.0026(13) 0.0060(11) 0.0029(10)
C18 0.0189(11) 0.0245(15) 0.0400(17) 0.0020(13) 0.0057(11) 0.0015(10)
C19 0.0205(12) 0.0239(15) 0.0403(17) 0.0024(13) 0.0038(11) 0.0010(11)
C20 0.0220(13) 0.0297(17) 0.0458(19) 0.0018(14) 0.0051(12) 0.0002(12)
C21 0.0198(12) 0.0376(19) 0.049(2) 0.0020(16) 0.0049(12) -0.0013(12)
C22 0.0183(12) 0.0325(18) 0.0499(19) 0.0062(15) 0.0085(12) 0.0016(11)
C23 0.0215(12) 0.0307(17) 0.0456(19) 0.0002(14) 0.0070(12) 0.0036(12)
C24 0.0185(11) 0.0265(16) 0.0439(17) 0.0029(13) 0.0069(11) 0.0030(10)
C25 0.0250(13) 0.0245(16) 0.0459(18) 0.0002(14) 0.0083(12) 0.0054(11)
C26 0.0228(13) 0.0266(17) 0.0446(18) 0.0022(14) 0.0052(12) -0.0001(11)
C27 0.0208(11) 0.0327(18) 0.0365(16) 0.0028(13) 0.0062(11) 0.0011(11)
C28 0.0288(14) 0.0347(19) 0.0427(19) -0.0073(15) 0.0044(13) 0.0045(13)
C29 0.0221(12) 0.0299(17) 0.0404(17) -0.0018(14) 0.0043(11) 0.0061(11)
C30 0.0289(14) 0.0320(18) 0.0424(18) 0.0011(15) 0.0015(13) 0.0022(13)
C31 0.048(2) 0.032(2) 0.054(2) -0.0026(17) 0.0063(17) 0.0008(16)
C32 0.0274(14) 0.037(2) 0.056(2) 0.0024(17) 0.0051(14) -0.0059(14)
C33 0.0202(11) 0.0239(15) 0.0409(17) -0.0031(13) 0.0032(11) -0.0001(11)
C34 0.0205(12) 0.0267(16) 0.0377(16) -0.0015(13) 0.0047(11) 0.0031(11)
C35 0.0204(12) 0.0290(16) 0.0395(17) -0.0046(13) 0.0019(11) 0.0024(11)
C36 0.0202(12) 0.0335(18) 0.0431(18) -0.0029(14) 0.0041(11) 0.0040(12)
C37 0.0198(12) 0.0377(19) 0.0464(19) -0.0023(15) 0.0045(12) 0.0027(12)
C38 0.0209(13) 0.0346(19) 0.052(2) -0.0050(16) 0.0035(13) 0.0061(12)
C39 0.0230(13) 0.0319(18) 0.049(2) -0.0051(15) 0.0006(12) 0.0069(12)
C40 0.0226(12) 0.0263(16) 0.0410(17) -0.0031(13) 0.0026(11) 0.0038(11)
C41 0.0250(13) 0.0228(16) 0.0480(19) -0.0005(14) 0.0027(12) 0.0060(11)
C42 0.0236(13) 0.0270(16) 0.0411(18) 0.0002(14) 0.0059(12) 0.0026(11)
C43 0.0205(12) 0.0315(17) 0.0363(16) 0.0005(13) 0.0041(11) -0.0012(11)
C44 0.0283(14) 0.0318(18) 0.0408(18) 0.0055(14) 0.0074(12) 0.0084(12)
C45 0.0209(12) 0.0296(17) 0.0401(17) 0.0029(13) 0.0053(11) 0.0045(11)
C46 0.0251(13) 0.0248(16) 0.0415(17) 0.0036(13) 0.0069(12) -0.0002(11)
C47 0.0437(19) 0.0309(19) 0.054(2) 0.0040(16) 0.0055(16) -0.0019(15)
C48 0.0246(14) 0.044(2) 0.051(2) -0.0006(17) 0.0082(13) -0.0019(14)

loop_
_atom_type_symbol
_atom_type_description
_atom_type_scat_dispersion_real
_atom_type_scat_dispersion_imag
_atom_type_scat_source
C C 0.0033 0.0016 'International Tables Vol C Tables 4.2.6.8 and 6.1.1.4'
H H 0.0000 0.0000 'International Tables Vol C Tables 4.2.6.8 and 6.1.1.4'
N N 0.0061 0.0033 'International Tables Vol C Tables 4.2.6.8 and 6.1.1.4'
O O 0.0106 0.0060 'International Tables Vol C Tables 4.2.6.8 and 6.1.1.4'
Al Al 0.0645 0.0514 'International Tables Vol C Tables 4.2.6.8 and 6.1.1.4'

loop_
_geom_angle_atom_site_label_1
_geom_angle_atom_site_label_2
_geom_angle_atom_site_label_3
_geom_angle
O5 Al1 O3 172.88(12)
O5 Al1 O1 95.63(11)
O3 Al1 O1 90.55(11)
O5 Al1 N3 87.06(11)
O3 Al1 N3 89.29(11)
O1 Al1 N3 91.21(11)
O5 Al1 N1 94.21(11)
O3 Al1 N1 89.73(11)
O1 Al1 N1 85.91(11)
N3 Al1 N1 176.95(13)
O5 Al1 N2 88.94(11)
O3 Al1 N2 84.96(11)
O1 Al1 N2 175.30(11)
N3 Al1 N2 90.11(11)
N1 Al1 N2 92.68(11)
C1 O1 Al1 122.74(18)
C11 O2 C12 105.7(2)
C17 O3 Al1 129.8(2)
C27 O4 C28 106.0(2)
C33 O5 Al1 132.0(2)
C43 O6 C44 106.5(2)
C11 N1 C13 108.2(2)
C11 N1 Al1 121.1(2)
C13 N1 Al1 130.7(2)
C27 N2 C29 108.0(3)
C27 N2 Al1 124.8(2)
C29 N2 Al1 125.34(18)
C43 N3 C45 108.3(3)
C43 N3 Al1 126.5(2)
C45 N3 Al1 125.08(19)
O1 C1 C2 124.1(3)
O1 C1 C10 117.4(3)
C2 C1 C10 118.6(3)
C1 C2 C3 120.0(3)
C1 C2 C11 115.9(3)
C3 C2 C11 124.0(3)
C4 C3 C8 116.0(3)
C4 C3 C2 124.9(3)
C8 C3 C2 119.1(3)
C5 C4 C3 121.3(3)
C5 C4 H4 119.4
C3 C4 H4 119.4
C4 C5 C6 122.0(3)
C4 C5 H5 119.0
C6 C5 H5 119.0
C7 C6 C5 118.3(3)
C7 C6 H6 120.9
C5 C6 H6 120.9
C6 C7 C8 121.3(3)
C6 C7 H7 119.3
C8 C7 H7 119.3
C7 C8 C9 120.3(3)
C7 C8 C3 121.0(3)
C9 C8 C3 118.7(3)
C10 C9 C8 121.7(3)
C10 C9 H9 119.2
C8 C9 H9 119.2
C9 C10 C1 121.8(3)
C9 C10 H10 119.1
C1 C10 H10 119.1
N1 C11 O2 115.4(3)
N1 C11 C2 126.7(3)
O2 C11 C2 117.8(3)
O2 C12 C13 104.2(2)
O2 C12 H12A 110.9
C13 C12 H12A 110.9
O2 C12 H12B 110.9
C13 C12 H12B 110.9
H12A C12 H12B 108.9
N1 C13 C12 101.6(3)
N1 C13 C14 111.5(2)
C12 C13 C14 114.6(3)
N1 C13 H13 109.6
C12 C13 H13 109.6
C14 C13 H13 109.6
C16 C14 C13 113.0(3)
C16 C14 C15 111.1(3)
C13 C14 C15 110.2(3)
C16 C14 H14 107.4
C13 C14 H14 107.4
C15 C14 H14 107.4
C14 C15 H15A 109.5
C14 C15 H15B 109.5
H15A C15 H15B 109.5
C14 C15 H15C 109.5
H15A C15 H15C 109.5
H15B C15 H15C 109.5
C14 C16 H16A 109.5
C14 C16 H16B 109.5
H16A C16 H16B 109.5
C14 C16 H16C 109.5
H16A C16 H16C 109.5
H16B C16 H16C 109.5
O3 C17 C18 123.0(3)
O3 C17 C26 117.3(3)
C18 C17 C26 119.6(3)
C17 C18 C19 120.2(3)
C17 C18 C27 116.5(3)
C19 C18 C27 123.2(3)
C20 C19 C24 117.8(3)
C20 C19 C18 123.9(3)
C24 C19 C18 118.2(3)
C21 C20 C19 120.7(3)
C21 C20 H20 119.7
C19 C20 H20 119.7
C22 C21 C20 121.3(3)
C22 C21 H21 119.3
C20 C21 H21 119.3
C23 C22 C21 119.3(3)
C23 C22 H22 120.3
C21 C22 H22 120.3
C22 C23 C24 121.1(3)
C22 C23 H23 119.4
C24 C23 H23 119.4
C25 C24 C19 120.1(3)
C25 C24 C23 120.2(3)
C19 C24 C23 119.6(3)
C26 C25 C24 121.3(3)
C26 C25 H25 119.4
C24 C25 H25 119.4
C25 C26 C17 120.6(3)
C25 C26 H26 119.7
C17 C26 H26 119.7
N2 C27 O4 115.4(3)
N2 C27 C18 125.1(3)
O4 C27 C18 119.4(3)
O4 C28 C29 103.2(3)
O4 C28 H28A 111.1
C29 C28 H28A 111.1
O4 C28 H28B 111.1
C29 C28 H28B 111.1
H28A C28 H28B 109.1
N2 C29 C28 101.9(3)
N2 C29 C30 111.2(3)
C28 C29 C30 115.1(3)
N2 C29 H29 109.5
C28 C29 H29 109.5
C30 C29 H29 109.5
C31 C30 C32 110.8(3)
C31 C30 C29 110.8(3)
C32 C30 C29 112.8(3)
C31 C30 H30 107.4
C32 C30 H30 107.4
C29 C30 H30 107.4
C30 C31 H31A 109.5
C30 C31 H31B 109.5
H31A C31 H31B 109.5
C30 C31 H31C 109.5
H31A C31 H31C 109.5
H31B C31 H31C 109.5
C30 C32 H32A 109.5
C30 C32 H32B 109.5
H32A C32 H32B 109.5
C30 C32 H32C 109.5
H32A C32 H32C 109.5
H32B C32 H32C 109.5
O5 C33 C34 123.8(3)
O5 C33 C42 116.5(3)
C34 C33 C42 119.7(3)
C33 C34 C43 117.0(3)
C33 C34 C35 119.6(3)
C43 C34 C35 123.4(3)
C40 C35 C36 116.8(3)
C40 C35 C34 118.6(3)
C36 C35 C34 124.5(3)
C37 C36 C35 121.6(3)
C37 C36 H36 119.2
C35 C36 H36 119.2
C38 C37 C36 120.9(3)
C38 C37 H37 119.5
C36 C37 H37 119.5
C39 C38 C37 119.7(3)
C39 C38 H38 120.1
C37 C38 H38 120.1
C38 C39 C40 120.3(3)
C38 C39 H39 119.9
C40 C39 H39 119.9
C35 C40 C41 119.9(3)
C35 C40 C39 120.7(3)
C41 C40 C39 119.5(3)
C42 C41 C40 121.2(3)
C42 C41 H41 119.4
C40 C41 H41 119.4
C41 C42 C33 120.9(3)
C41 C42 H42 119.5
C33 C42 H42 119.5
N3 C43 O6 114.8(3)
N3 C43 C34 126.5(3)
O6 C43 C34 118.8(3)
O6 C44 C45 103.4(3)
O6 C44 H44A 111.1
C45 C44 H44A 111.1
O6 C44 H44B 111.1
C45 C44 H44B 111.1
H44A C44 H44B 109.0
N3 C45 C44 101.9(3)
N3 C45 C46 110.6(3)
C44 C45 C46 115.3(3)
N3 C45 H45 109.6
C44 C45 H45 109.6
C46 C45 H45 109.6
C47 C46 C48 111.7(3)
C47 C46 C45 110.2(3)
C48 C46 C45 112.2(3)
C47 C46 H46 107.5
C48 C46 H46 107.5
C45 C46 H46 107.5
C46 C47 H47A 109.5
C46 C47 H47B 109.5
H47A C47 H47B 109.5
C46 C47 H47C 109.5
H47A C47 H47C 109.5
H47B C47 H47C 109.5
C46 C48 H48A 109.5
C46 C48 H48B 109.5
H48A C48 H48B 109.5
C46 C48 H48C 109.5
H48A C48 H48C 109.5
H48B C48 H48C 109.5

loop_
_geom_bond_atom_site_label_1
_geom_bond_atom_site_label_2
_geom_bond_distance
Al1 O5 1.822(3)
Al1 O3 1.849(2)
Al1 O1 1.850(2)
Al1 N3 1.998(3)
Al1 N1 2.012(3)
Al1 N2 2.063(3)
O1 C1 1.310(4)
O2 C11 1.360(4)
O2 C12 1.455(4)
O3 C17 1.304(3)
O4 C27 1.351(4)
O4 C28 1.461(4)
O5 C33 1.318(3)
O6 C43 1.357(4)
O6 C44 1.459(4)
N1 C11 1.290(4)
N1 C13 1.483(4)
N2 C27 1.299(4)
N2 C29 1.475(4)
N3 C43 1.294(4)
N3 C45 1.478(4)
C1 C2 1.423(4)
C1 C10 1.428(4)
C2 C3 1.435(5)
C2 C11 1.458(4)
C3 C4 1.433(4)
C3 C8 1.435(4)
C4 C5 1.366(5)
C4 H4 0.9500
C5 C6 1.399(5)
C5 H5 0.9500
C6 C7 1.388(5)
C6 H6 0.9500
C7 C8 1.390(5)
C7 H7 0.9500
C8 C9 1.429(4)
C9 C10 1.341(5)
C9 H9 0.9500
C10 H10 0.9500
C12 C13 1.520(5)
C12 H12A 0.9900
C12 H12B 0.9900
C13 C14 1.529(5)
C13 H13 1.0000
C14 C16 1.522(5)
C14 C15 1.534(5)
C14 H14 1.0000
C15 H15A 0.9800
C15 H15B 0.9800
C15 H15C 0.9800
C16 H16A 0.9800
C16 H16B 0.9800
C16 H16C 0.9800
C17 C18 1.404(4)
C17 C26 1.426(5)
C18 C19 1.447(4)
C18 C27 1.448(5)
C19 C20 1.410(4)
C19 C24 1.419(5)
C20 C21 1.389(4)
C20 H20 0.9500
C21 C22 1.389(5)
C21 H21 0.9500
C22 C23 1.367(5)
C22 H22 0.9500
C23 C24 1.421(4)
C23 H23 0.9500
C24 C25 1.417(5)
C25 C26 1.362(4)
C25 H25 0.9500
C26 H26 0.9500
C28 C29 1.531(5)
C28 H28A 0.9900
C28 H28B 0.9900
C29 C30 1.544(5)
C29 H29 1.0000
C30 C31 1.515(5)
C30 C32 1.536(4)
C30 H30 1.0000
C31 H31A 0.9800
C31 H31B 0.9800
C31 H31C 0.9800
C32 H32A 0.9800
C32 H32B 0.9800
C32 H32C 0.9800
C33 C34 1.409(4)
C33 C42 1.418(5)
C34 C43 1.449(5)
C34 C35 1.455(4)
C35 C40 1.415(5)
C35 C36 1.416(4)
C36 C37 1.387(4)
C36 H36 0.9500
C37 C38 1.387(5)
C37 H37 0.9500
C38 C39 1.376(5)
C38 H38 0.9500
C39 C40 1.426(4)
C39 H39 0.9500
C40 C41 1.418(5)
C41 C42 1.365(4)
C41 H41 0.9500
C42 H42 0.9500
C44 C45 1.522(4)
C44 H44A 0.9900
C44 H44B 0.9900
C45 C46 1.537(5)
C45 H45 1.0000
C46 C47 1.512(5)
C46 C48 1.534(4)
C46 H46 1.0000
C47 H47A 0.9800
C47 H47B 0.9800
C47 H47C 0.9800
C48 H48A 0.9800
C48 H48B 0.9800
C48 H48C 0.9800
